data_1543081
loop_
_publ_author_name
'Kirkham, Melanie J.'
'dos Santos, Antonio M.'
'Rawn, Claudia J.'
'Lara-Curzio, Edgar'
'Sharp, Jeff W.'
'Thompson, Alan J.'

_publ_contact_author_address 'Oak Ridge National Laboratory, Oak Ridge, TN 37831 USA'
_publ_contact_author_email kirkhammj@ornl.gov
_publ_contact_author_name 'Melanie J. Kirkham'
_publ_section_title
;
 Abinitio determination of crystal structures of the thermoelectric
 material MgAgSb
;
_journal_name_full 'Physical Review B'
_journal_page_first 144120
_journal_volume 85
_journal_year 2012
_chemical_formula_sum 'Ag16 Mg16 Sb16'
_chemical_formula_weight 253.935
_space_group_IT_number 120
_symmetry_Int_Tables_number 120
_symmetry_space_group_name_Hall 'I -4 -2c'
_symmetry_space_group_name_H-M 'I -4 c 2'
_audit_creation_date '12/9/2011 5:18:18 PM'
_audit_creation_method 'Generated by HighScore Plus 3.0.4'
_cell_angle_alpha 90
_cell_angle_beta 90
_cell_angle_gamma 90
_cell_formula_units_Z 16
_cell_length_a 9.1761(4)
_cell_length_b 9.1761(4)
_cell_length_c 12.6960(7)
_cell_volume 1069.01(9)
_refine_ls_R_factor_all 0.02099703
_cod_data_source_file low-T_25C_final_v5_encifed.CIF
_cod_data_source_block low-T_half-clean
_cod_original_formula_sum 'Ag16.00 Mg16.00 Sb16.00'
_cod_database_code 1543081

loop_
_symmetry_equiv_pos_as_xyz
'X, Y, Z'
'Y, -X, -Z'
'-X, -Y, Z'
'-Y, X, -Z'
'Y, X, -Z+1/2'
'-Y, -X, -Z+1/2'
'-X, Y, Z+1/2'
'X, -Y, Z+1/2'
'X+1/2, Y+1/2, Z+1/2'
'Y+1/2, -X+1/2, -Z+1/2'
'-X+1/2, -Y+1/2, Z+1/2'
'-Y+1/2, X+1/2, -Z+1/2'
'Y+1/2, X+1/2, -Z'
'-Y+1/2, -X+1/2, -Z'
'-X+1/2, Y+1/2, Z'
'X+1/2, -Y+1/2, Z'

loop_
_atom_site_aniso_label
_atom_site_aniso_U_11
_atom_site_aniso_U_22
_atom_site_aniso_U_33
_atom_site_aniso_U_23
_atom_site_aniso_U_13
_atom_site_aniso_U_12
Ag1 0.000000 0.000000 0.000000 0.000000 0.000000 0.000000
Mg1 0.000000 0.000000 0.000000 0.000000 0.000000 0.000000
Ag2 0.000000 0.000000 0.000000 0.000000 0.000000 0.000000
Sb1 0.000000 0.000000 0.000000 0.000000 0.000000 0.000000
Ag3 0.000000 0.000000 0.000000 0.000000 0.000000 0.000000

loop_
_atom_site_label
_atom_site_type_symbol
_atom_site_fract_x
_atom_site_fract_y
_atom_site_fract_z
_atom_site_U_iso_or_equiv
_atom_site_thermal_displace_type
_atom_site_occupancy
_atom_site_symmetry_multiplicity
_atom_site_Wyckoff_symbol
_atom_site_calc_flag
Ag1 Ag 0.2244(7) 0.2244(7) 0.250000 0.000000 Uiso 1.000000 8 e d
Mg1 Mg -0.036(3) 0.296(2) 0.096(1) 0.000000 Uiso 1.000000 16 i d
Ag2 Ag 0.000000 0.000000 0.250000 0.000000 Uiso 1.000000 4 a d
Sb1 Sb 0.2363(5) 0.4749(6) 0.1203(4) 0.000000 Uiso 1.000000 16 i d
Ag3 Ag 0.000000 0.000000 0.000000 0.000000 Uiso 1.000000 4 b d
